data_4508913
loop_
_publ_author_name
'Luisi, Brian S.'
'Kravtsov, Victor Ch.'
'Moulton, Brian D.'

_publ_section_title
;
 An (8,3)-a 3D Coordination Network and Concomitant Three-Connected
 Supramolecular Isomers
;
_journal_issue 10
_journal_name_full 'Crystal Growth &amp; Design'
_journal_page_first 2207
_journal_paper_doi 10.1021/cg060534x
_journal_volume 6
_journal_year 2006
_chemical_formula_sum 'C17.27 H20 Cu N3 O7.27'
_chemical_formula_weight 449.50
_chemical_name_systematic
; 
 ? 
;
_space_group_IT_number 133
_symmetry_cell_setting tetragonal
_symmetry_space_group_name_Hall '-P 4ac 2b'
_symmetry_space_group_name_H-M 'P 42/n b c :2'
_atom_sites_solution_hydrogens geom
_atom_sites_solution_primary direct
_atom_sites_solution_secondary difmap
_audit_creation_method SHELXL-97
_cell_angle_alpha 90.00
_cell_angle_beta 90.00
_cell_angle_gamma 90.00
_cell_formula_units_Z 8
_cell_length_a 21.435(2)
_cell_length_b 21.435(2)
_cell_length_c 11.382(2)
_cell_measurement_temperature 90(2)
_cell_volume 5229.6(11)
_computing_structure_refinement 'SHELXL-97 (Sheldrick, 1997)'
_computing_structure_solution 'SHELXS-97 (Sheldrick, 1990)'
_diffrn_ambient_temperature 90(2)
_diffrn_measured_fraction_theta_full 1.000
_diffrn_measured_fraction_theta_max 1.000
_diffrn_radiation_monochromator graphite
_diffrn_radiation_source 'fine-focus sealed tube'
_diffrn_radiation_type MoK\a
_diffrn_radiation_wavelength 0.71073
_diffrn_reflns_av_R_equivalents 0.0666
_diffrn_reflns_av_sigmaI/netI 0.0249
_diffrn_reflns_limit_h_max 25
_diffrn_reflns_limit_h_min -25
_diffrn_reflns_limit_k_max 25
_diffrn_reflns_limit_k_min -25
_diffrn_reflns_limit_l_max 12
_diffrn_reflns_limit_l_min -13
_diffrn_reflns_number 43143
_diffrn_reflns_theta_full 25.00
_diffrn_reflns_theta_max 25.00
_diffrn_reflns_theta_min 1.90
_exptl_absorpt_coefficient_mu 0.870
_exptl_absorpt_correction_T_max 0.9
_exptl_absorpt_correction_T_min 0.7
_exptl_absorpt_correction_type empirical
_exptl_absorpt_process_details SADABS
_exptl_crystal_colour green
_exptl_crystal_density_diffrn 1.142
_exptl_crystal_density_meas ?
_exptl_crystal_density_method 'not measured'
_exptl_crystal_description plate
_exptl_crystal_F_000 1854
_exptl_crystal_size_max 0.43
_exptl_crystal_size_mid 0.37
_exptl_crystal_size_min 0.10
_refine_diff_density_max 1.135
_refine_diff_density_min -0.590
_refine_diff_density_rms 0.190
_refine_ls_extinction_method none
_refine_ls_goodness_of_fit_ref 1.475
_refine_ls_hydrogen_treatment constr
_refine_ls_matrix_type full
_refine_ls_number_parameters 147
_refine_ls_number_reflns 2311
_refine_ls_number_restraints 6
_refine_ls_restrained_S_all 1.493
_refine_ls_R_factor_all 0.1289
_refine_ls_R_factor_gt 0.0956
_refine_ls_shift/su_max 0.015
_refine_ls_shift/su_mean 0.001
_refine_ls_structure_factor_coef Fsqd
_refine_ls_weighting_details 'calc w=1/[\s^2^(Fo^2^)+(0.2000P)^2^+0.0000P] where P=(Fo^2^+2Fc^2^)/3'
_refine_ls_weighting_scheme calc
_refine_ls_wR_factor_gt 0.3207
_refine_ls_wR_factor_ref 0.3515
_reflns_number_gt 1632
_reflns_number_total 2311
_reflns_threshold_expression >2sigma(I)
_cod_data_source_file cg060534xsup2.cif
_cod_data_source_block bl21sad
_cod_depositor_comments
;
The following automatic conversions were performed:

'_symmetry_cell_setting' value 'Tetragonal' changed to 'tetragonal'
according to /home/saulius/struct/CIF-dictionaries/cif_core.dic
dictionary named 'cif_core.dic' version 2.4.2 from 2011-04-26.

Automatic conversion script
Id: cif_fix_values 1891 2012-01-12 08:04:46Z andrius 

The following automatic conversions were performed:

'_exptl_crystal_density_meas' value 'not measured' was changed to '?'
- the value is perceived as not measured.

Automatic conversion script
Id: cif_fix_values 3008 2015-01-20 13:52:24Z robertas 
;
_cod_original_cell_volume 5229.8(13)
_cod_original_sg_symbol_H-M P4(2)/nbc
_cod_database_code 4508913

loop_
_symmetry_equiv_pos_as_xyz
'x, y, z'
'-x+1/2, -y+1/2, z'
'-y+1/2, x, z+1/2'
'y, -x+1/2, z+1/2'
'-x+1/2, y, -z'
'x, -y+1/2, -z'
'y, x, -z+1/2'
'-y+1/2, -x+1/2, -z+1/2'
'-x, -y, -z'
'x-1/2, y-1/2, -z'
'y-1/2, -x, -z-1/2'
'-y, x-1/2, -z-1/2'
'x-1/2, -y, z'
'-x, y-1/2, z'
'-y, -x, z-1/2'
'y-1/2, x-1/2, z-1/2'

loop_
_atom_site_label
_atom_site_type_symbol
_atom_site_fract_x
_atom_site_fract_y
_atom_site_fract_z
_atom_site_U_iso_or_equiv
_atom_site_adp_type
_atom_site_occupancy
_atom_site_symmetry_multiplicity
_atom_site_calc_flag
_atom_site_refinement_flags
Cu1 Cu 0.2500 0.93806(4) 1.0000 0.0420(6) Uani 1 2 d S
O1 O 0.2987(2) 0.87622(17) 0.9207(4) 0.0522(13) Uani 1 1 d .
N1 N 0.2024(2) 1.0032(2) 1.0900(5) 0.0414(12) Uani 1 1 d .
C1 C 0.1760(3) 1.0529(3) 1.0379(6) 0.0437(15) Uani 1 1 d .
H1 H 0.1828 1.0589 0.9581 0.052 Uiso 1 1 calc R
C2 C 0.1395(3) 1.0952(3) 1.0969(5) 0.0415(14) Uani 1 1 d .
H2 H 0.1227 1.1294 1.0579 0.050 Uiso 1 1 calc R
C3 C 0.1278(2) 1.0859(2) 1.2162(5) 0.0358(13) Uani 1 1 d .
C4 C 0.1556(3) 1.0346(3) 1.2712(6) 0.0411(15) Uani 1 1 d .
H4 H 0.1497 1.0273 1.3509 0.049 Uiso 1 1 calc R
C5 C 0.1920(3) 0.9952(2) 1.2043(6) 0.0413(15) Uani 1 1 d .
H5 H 0.2102 0.9611 1.2411 0.050 Uiso 1 1 calc R
C6 C 0.2934(3) 0.8162(2) 0.9314(5) 0.0409(14) Uani 1 1 d .
C7 C 0.2500 0.7854(3) 1.0000 0.0337(18) Uani 1 2 d S
C8 C 0.3413(3) 0.7813(3) 0.8582(5) 0.0454(15) Uani 1 1 d .
H8A H 0.3506 0.8048 0.7887 0.068 Uiso 1 1 calc R
H8B H 0.3249 0.7412 0.8364 0.068 Uiso 1 1 calc R
H8C H 0.3788 0.7756 0.9033 0.068 Uiso 1 1 calc R
O1M O 0.1685(3) 0.9452(3) 0.8455(5) 0.0828(19) Uani 1 1 d .
C1M C 0.1092(7) 0.9218(8) 0.8577(19) 0.174(7) Uani 1 1 d .
H1M1 H 0.0880 0.9437 0.9195 0.261 Uiso 1 1 calc R
H1M2 H 0.1114 0.8782 0.8769 0.261 Uiso 1 1 calc R
H1M3 H 0.0868 0.9270 0.7854 0.261 Uiso 1 1 calc R
O2M O 0.1413(7) 0.1413(7) 0.7500 0.050 Uiso 0.272(12) 2 d SP
C2M C 0.1900(11) 0.1900(11) 0.7500 0.050 Uiso 0.272(12) 2 d SP
N1K N 0.0391(6) 0.2157(8) 0.9430(16) 0.131(8) Uani 0.50 1 d PD
O1K O -0.0083(5) 0.2500 1.0000 0.153(6) Uani 1 2 d SD
O2K O 0.0282(7) 0.1719(6) 0.8557(14) 0.114(5) Uani 0.50 1 d PD
O3K O 0.0987(7) 0.2381(15) 0.964(2) 0.168(16) Uani 0.50 1 d PD

loop_
_atom_site_aniso_label
_atom_site_aniso_U_11
_atom_site_aniso_U_22
_atom_site_aniso_U_33
_atom_site_aniso_U_23
_atom_site_aniso_U_13
_atom_site_aniso_U_12
Cu1 0.0428(8) 0.0231(7) 0.0601(10) 0.000 0.0207(5) 0.000
O1 0.058(3) 0.026(2) 0.072(3) 0.0027(18) 0.035(2) 0.0009(19)
N1 0.044(3) 0.023(2) 0.057(3) 0.001(2) 0.012(2) 0.001(2)
C1 0.040(3) 0.032(3) 0.060(4) 0.003(3) 0.015(3) 0.001(2)
C2 0.038(3) 0.032(3) 0.054(4) 0.004(3) 0.009(3) 0.002(2)
C3 0.030(3) 0.024(3) 0.054(4) -0.003(2) -0.002(2) -0.003(2)
C4 0.038(3) 0.033(3) 0.053(4) 0.003(3) 0.004(3) -0.003(2)
C5 0.039(3) 0.028(3) 0.057(4) -0.001(3) 0.008(3) 0.004(3)
C6 0.047(3) 0.028(3) 0.048(3) -0.002(2) 0.009(3) 0.002(2)
C7 0.039(4) 0.017(4) 0.045(4) 0.000 0.001(3) 0.000
C8 0.052(4) 0.037(3) 0.048(3) 0.000(3) 0.011(3) 0.005(3)
O1M 0.054(3) 0.080(4) 0.114(5) -0.043(3) 0.008(3) -0.010(3)
C1M 0.104(10) 0.145(13) 0.27(2) -0.036(13) 0.037(12) -0.004(10)
N1K 0.076(11) 0.117(17) 0.20(2) 0.069(18) -0.031(15) 0.015(12)
O1K 0.059(7) 0.201(15) 0.198(14) 0.109(11) 0.000 0.000
O2K 0.121(12) 0.075(9) 0.146(14) 0.003(8) -0.041(10) 0.044(9)
O3K 0.106(11) 0.18(3) 0.22(4) 0.15(3) -0.075(17) -0.045(18)

loop_
_atom_type_symbol
_atom_type_description
_atom_type_scat_dispersion_real
_atom_type_scat_dispersion_imag
_atom_type_scat_source
C C 0.0033 0.0016 'International Tables Vol C Tables 4.2.6.8 and 6.1.1.4'
H H 0.0000 0.0000 'International Tables Vol C Tables 4.2.6.8 and 6.1.1.4'
N N 0.0061 0.0033 'International Tables Vol C Tables 4.2.6.8 and 6.1.1.4'
O O 0.0106 0.0060 'International Tables Vol C Tables 4.2.6.8 and 6.1.1.4'
Cu Cu 0.3201 1.2651 'International Tables Vol C Tables 4.2.6.8 and 6.1.1.4'

loop_
_geom_angle_atom_site_label_1
_geom_angle_atom_site_label_2
_geom_angle_atom_site_label_3
_geom_angle
_geom_angle_site_symmetry_1
_geom_angle_site_symmetry_3
O1 Cu1 O1 92.3(2) . 5_557
O1 Cu1 N1 87.96(18) . 5_557
O1 Cu1 N1 176.9(2) 5_557 5_557
O1 Cu1 N1 176.9(2) . .
O1 Cu1 N1 87.96(18) 5_557 .
N1 Cu1 N1 91.9(3) 5_557 .
C6 O1 Cu1 126.5(3) . .
C5 N1 C1 117.5(5) . .
C5 N1 Cu1 119.6(4) . .
C1 N1 Cu1 122.7(4) . .
N1 C1 C2 123.2(6) . .
C1 C2 C3 118.9(5) . .
C2 C3 C4 118.2(5) . .
C2 C3 C3 121.7(6) . 7_467
C4 C3 C3 120.1(6) . 7_467
C5 C4 C3 118.4(6) . .
N1 C5 C4 123.8(6) . .
O1 C6 C7 125.8(5) . .
O1 C6 C8 112.2(5) . .
C7 C6 C8 122.0(5) . .
C6 C7 C6 123.0(7) . 5_557
C6 C7 C7 118.5(3) . 2_565
C6 C7 C7 118.5(3) 5_557 2_565
O3K N1K O2K 120.7(12) . .
O3K N1K O1K 114.0(11) . .
O2K N1K O1K 124.1(10) . .
N1K O1K N1K 87.9(13) . 6_557
O3K O3K N1K 109.0(13) 6_557 .

loop_
_geom_bond_atom_site_label_1
_geom_bond_atom_site_label_2
_geom_bond_distance
_geom_bond_site_symmetry_2
Cu1 O1 1.914(4) .
Cu1 O1 1.914(4) 5_557
Cu1 N1 2.010(4) 5_557
Cu1 N1 2.010(4) .
O1 C6 1.298(6) .
N1 C5 1.331(8) .
N1 C1 1.343(7) .
C1 C2 1.373(8) .
C2 C3 1.395(9) .
C3 C4 1.398(8) .
C3 C3 1.487(10) 7_467
C4 C5 1.378(8) .
C6 C7 1.383(7) .
C6 C8 1.519(8) .
C7 C6 1.383(7) 5_557
C7 C7 1.518(14) 2_565
O1M C1M 1.374(16) .
O2M C2M 1.48(4) .
N1K O3K 1.384(15) .
N1K O2K 1.387(14) .
N1K O1K 1.412(13) .
O1K N1K 1.412(13) 6_557
O3K O3K 0.98(4) 6_557

loop_
_geom_torsion_atom_site_label_1
_geom_torsion_atom_site_label_2
_geom_torsion_atom_site_label_3
_geom_torsion_atom_site_label_4
_geom_torsion
_geom_torsion_site_symmetry_1
_geom_torsion_site_symmetry_4
O1 Cu1 O1 C6 -1.0(4) 5_557 .
N1 Cu1 O1 C6 -177.9(5) 5_557 .
N1 Cu1 O1 C6 94(3) . .
O1 Cu1 N1 C5 -51(3) . .
O1 Cu1 N1 C5 44.1(4) 5_557 .
N1 Cu1 N1 C5 -139.0(5) 5_557 .
O1 Cu1 N1 C1 134(3) . .
O1 Cu1 N1 C1 -130.5(5) 5_557 .
N1 Cu1 N1 C1 46.4(4) 5_557 .
C5 N1 C1 C2 0.2(9) . .
Cu1 N1 C1 C2 174.9(4) . .
N1 C1 C2 C3 -1.3(9) . .
C1 C2 C3 C4 1.9(8) . .
C1 C2 C3 C3 -176.6(4) . 7_467
C2 C3 C4 C5 -1.3(8) . .
C3 C3 C4 C5 177.1(4) 7_467 .
C1 N1 C5 C4 0.3(8) . .
Cu1 N1 C5 C4 -174.5(4) . .
C3 C4 C5 N1 0.3(8) . .
Cu1 O1 C6 C7 2.0(9) . .
Cu1 O1 C6 C8 -178.1(4) . .
O1 C6 C7 C6 -1.1(5) . 5_557
C8 C6 C7 C6 179.0(6) . 5_557
O1 C6 C7 C7 178.9(5) . 2_565
C8 C6 C7 C7 -1.0(6) . 2_565
O3K N1K O1K N1K -6.4(15) . 6_557
O2K N1K O1K N1K -174(2) . 6_557
O2K N1K O3K O3K -169(4) . 6_557
O1K N1K O3K O3K 23(5) . 6_557
